data_4134727
loop_
_publ_author_name
'Voj\'a\<ckov\'a, Petra'
'Michalska, Lucyna'
'Ne\<cas, Marek'
'Shcherbakov, Dimitri'
'B\"ottger, Erik C'
'\<Sponer, Ji\<r\'i'
'\<Sponer, Judit E'
'\<Svenda, Jakub'

_publ_section_title
;
 Stereocontrolled Synthesis of (-)-Bactobolin A.
;
_journal_issue 16
_journal_name_full 'Journal of the American Chemical Society'
_journal_page_first 7306
_journal_page_last 7311
_journal_paper_doi 10.1021/jacs.0c01554
_journal_volume 142
_journal_year 2020
_chemical_formula_sum 'C16 H22 Cl2 N O5'
_chemical_formula_weight 379.24
_space_group_crystal_system orthorhombic
_space_group_IT_number 61
_space_group_name_Hall '-P 2ac 2ab'
_space_group_name_H-M_alt 'P b c a'
_atom_sites_solution_hydrogens geom
_audit_creation_method SHELXL-2018/3
_cell_angle_alpha 90
_cell_angle_beta 90
_cell_angle_gamma 90
_cell_formula_units_Z 16
_cell_length_a 9.64790(10)
_cell_length_b 19.6056(3)
_cell_length_c 37.8797(5)
_cell_measurement_reflns_used 23171
_cell_measurement_temperature 120(2)
_cell_measurement_theta_max 28.6100
_cell_measurement_theta_min 2.3470
_cell_volume 7165.05(16)
_computing_cell_refinement 'CrysAlisPro 1.171.38.46 (Rigaku OD, 2015)'
_computing_data_collection
;
Rigaku CrystalClear-SM Expert 2.1 b32 (Rigaku, 2014)
MSCServDetCCD = {5.7.3.4}
;
_computing_data_reduction 'CrysAlisPro 1.171.38.46 (Rigaku OD, 2015)'
_computing_structure_refinement 'SHELXL-2018/3 (Sheldrick, 2018)'
_computing_structure_solution 'SHELXT 2014/5 (Sheldrick, 2014)'
_diffrn_ambient_temperature 120(2)
_diffrn_measured_fraction_theta_full 0.988
_diffrn_measured_fraction_theta_max 0.851
_diffrn_measurement_device_type 'AFC11 (Right): Eulerian 3 circle CCD'
_diffrn_measurement_method 'Profile data from \w-scans'
_diffrn_radiation_type MoK\a
_diffrn_radiation_wavelength 0.71073
_diffrn_reflns_av_R_equivalents 0.0182
_diffrn_reflns_av_unetI/netI 0.0123
_diffrn_reflns_Laue_measured_fraction_full 0.988
_diffrn_reflns_Laue_measured_fraction_max 0.851
_diffrn_reflns_limit_h_max 13
_diffrn_reflns_limit_h_min -13
_diffrn_reflns_limit_k_max 26
_diffrn_reflns_limit_k_min -25
_diffrn_reflns_limit_l_max 47
_diffrn_reflns_limit_l_min -51
_diffrn_reflns_number 47548
_diffrn_reflns_point_group_measured_fraction_full 0.988
_diffrn_reflns_point_group_measured_fraction_max 0.851
_diffrn_reflns_theta_full 25.242
_diffrn_reflns_theta_max 29.866
_diffrn_reflns_theta_min 2.369
_diffrn_source 'Rotating Anode MicroMax-007HF DW 1.2 kW'
_exptl_absorpt_coefficient_mu 0.388
_exptl_absorpt_correction_T_max 1.00000
_exptl_absorpt_correction_T_min 0.98919
_exptl_absorpt_correction_type multi-scan
_exptl_absorpt_process_details
;
CrysAlisPro 1.171.38.46 (Rigaku Oxford Diffraction, 2015)
Empirical absorption correction using spherical harmonics,
 implemented in SCALE3 ABSPACK scaling algorithm.
;
_exptl_crystal_colour colourless
_exptl_crystal_density_diffrn 1.406
_exptl_crystal_description block
_exptl_crystal_F_000 3184
_exptl_crystal_size_max 0.200
_exptl_crystal_size_mid 0.200
_exptl_crystal_size_min 0.150
_refine_diff_density_max 0.691
_refine_diff_density_min -0.354
_refine_diff_density_rms 0.048
_refine_ls_extinction_method none
_refine_ls_goodness_of_fit_ref 1.043
_refine_ls_hydrogen_treatment constr
_refine_ls_matrix_type full
_refine_ls_number_parameters 441
_refine_ls_number_reflns 8788
_refine_ls_number_restraints 0
_refine_ls_restrained_S_all 1.043
_refine_ls_R_factor_all 0.0359
_refine_ls_R_factor_gt 0.0320
_refine_ls_shift/su_max 0.001
_refine_ls_shift/su_mean 0.000
_refine_ls_structure_factor_coef Fsqd
_refine_ls_weighting_details 'w=1/[\s^2^(Fo^2^)+(0.0480P)^2^+3.1004P] where P=(Fo^2^+2Fc^2^)/3'
_refine_ls_weighting_scheme calc
_refine_ls_wR_factor_gt 0.0868
_refine_ls_wR_factor_ref 0.0895
_reflns_Friedel_coverage 0.000
_reflns_number_gt 7991
_reflns_number_total 8788
_reflns_threshold_expression 'I > 2\s(I)'
_cod_data_source_file ja0c01554_si_005.cif
_cod_data_source_block pv458
_cod_depositor_comments 'Adding full bibliography for 4134723--4134727.cif.'
_cod_database_code 4134727
_shelx_shelxl_version_number 2018/3
_shelx_space_group_comment
;
The symmetry employed for this shelxl refinement is uniquely defined
by the following loop, which should always be used as a source of
symmetry information in preference to the above space-group names.
They are only intended as comments.
;
_shelx_estimated_absorpt_t_min 0.927
_shelx_estimated_absorpt_t_max 0.944

loop_
_space_group_symop_operation_xyz
'x, y, z'
'-x+1/2, -y, z+1/2'
'-x, y+1/2, -z+1/2'
'x+1/2, -y+1/2, -z'
'-x, -y, -z'
'x-1/2, y, -z-1/2'
'x, -y-1/2, z-1/2'
'-x-1/2, y-1/2, z'

loop_
_atom_site_label
_atom_site_type_symbol
_atom_site_fract_x
_atom_site_fract_y
_atom_site_fract_z
_atom_site_U_iso_or_equiv
_atom_site_adp_type
_atom_site_occupancy
_atom_site_site_symmetry_order
_atom_site_calc_flag
_atom_site_refinement_flags_posn
_atom_site_refinement_flags_adp
_atom_site_refinement_flags_occupancy
_atom_site_disorder_assembly
_atom_site_disorder_group
Cl1 Cl 0.13549(3) 0.44852(2) 0.33746(2) 0.02894(8) Uani 1 1 d . . . . .
Cl2 Cl 0.23567(4) 0.50839(2) 0.40257(2) 0.03069(8) Uani 1 1 d . . . . .
Cl3 Cl 0.50656(3) 0.24498(2) 0.33516(2) 0.02753(8) Uani 1 1 d . . . . .
Cl4 Cl 0.38650(3) 0.33950(2) 0.38569(2) 0.02934(8) Uani 1 1 d . . . . .
O1 O 0.29051(8) 0.63224(4) 0.35840(2) 0.01792(16) Uani 1 1 d . . . . .
O2 O 0.45724(9) 0.68163(4) 0.39081(2) 0.02268(18) Uani 1 1 d . . . . .
O3 O 0.87240(9) 0.56802(5) 0.28862(3) 0.0290(2) Uani 1 1 d . . . . .
O4 O 0.74235(10) 0.67929(5) 0.28642(3) 0.0301(2) Uani 1 1 d . . . . .
O5 O 0.51228(9) 0.67913(4) 0.29709(2) 0.01981(17) Uani 1 1 d . . . . .
O6 O 0.53550(8) 0.15078(4) 0.39617(2) 0.01883(16) Uani 1 1 d . . . . .
O7 O 0.71004(9) 0.08281(4) 0.37840(2) 0.02209(17) Uani 1 1 d . . . . .
O8 O 1.10650(9) 0.29150(5) 0.45515(3) 0.0288(2) Uani 1 1 d . . . . .
O9 O 1.01060(9) 0.18010(5) 0.47844(2) 0.02423(18) Uani 1 1 d . . . . .
O10 O 0.78320(9) 0.15768(4) 0.46939(2) 0.01919(16) Uani 1 1 d . . . . .
N1 N 0.74606(10) 0.19514(5) 0.39419(2) 0.01690(18) Uani 1 1 d . . . . .
H1 H 0.836020 0.197111 0.390495 0.020 Uiso 1 1 calc R U . . .
N2 N 0.49485(10) 0.58129(5) 0.36042(2) 0.01718(18) Uani 1 1 d . . . . .
H2 H 0.579887 0.572565 0.367504 0.021 Uiso 1 1 calc R U . . .
C1 C 0.17095(12) 0.52673(6) 0.35970(3) 0.0218(2) Uani 1 1 d . . . . .
H1A H 0.081999 0.552436 0.362270 0.026 Uiso 1 1 calc R U . . .
C2 C 0.27215(11) 0.57056(6) 0.33780(3) 0.0170(2) Uani 1 1 d . . . . .
C3 C 0.20184(12) 0.59081(6) 0.30352(3) 0.0225(2) Uani 1 1 d . . . . .
H3A H 0.191753 0.550537 0.288408 0.034 Uiso 1 1 calc R U . . .
H3B H 0.258255 0.625098 0.291358 0.034 Uiso 1 1 calc R U . . .
H3C H 0.110120 0.609858 0.308653 0.034 Uiso 1 1 calc R U . . .
C4 C 0.42101(11) 0.53899(6) 0.33527(3) 0.0161(2) Uani 1 1 d . . . . .
H4 H 0.417358 0.491439 0.344771 0.019 Uiso 1 1 calc R U . . .
C5 C 0.42159(11) 0.63473(6) 0.37182(3) 0.0169(2) Uani 1 1 d . . . . .
C6 C 0.48898(11) 0.53662(6) 0.29775(3) 0.0174(2) Uani 1 1 d . . . . .
H6 H 0.423711 0.559111 0.280869 0.021 Uiso 1 1 calc R U . . .
C7 C 0.50503(13) 0.46184(6) 0.28629(3) 0.0247(2) Uani 1 1 d . . . . .
H7A H 0.417892 0.436875 0.291130 0.030 Uiso 1 1 calc R U . . .
H7B H 0.522886 0.459818 0.260573 0.030 Uiso 1 1 calc R U . . .
C8 C 0.62413(13) 0.42793(6) 0.30601(4) 0.0292(3) Uani 1 1 d . . . . .
H8A H 0.608650 0.431650 0.331778 0.035 Uiso 1 1 calc R U . . .
H8B H 0.628311 0.378926 0.299791 0.035 Uiso 1 1 calc R U . . .
C9 C 0.76024(14) 0.46239(7) 0.29623(4) 0.0325(3) Uani 1 1 d . . . . .
H9A H 0.830819 0.450919 0.314244 0.039 Uiso 1 1 calc R U . . .
H9B H 0.792620 0.444051 0.273313 0.039 Uiso 1 1 calc R U . . .
C10 C 0.74866(12) 0.53837(6) 0.29351(3) 0.0222(2) Uani 1 1 d . . . . .
C11 C 0.62720(11) 0.57340(6) 0.29524(3) 0.0176(2) Uani 1 1 d . . . . .
C12 C 0.63394(12) 0.64784(6) 0.29243(3) 0.0199(2) Uani 1 1 d . . . . .
C13 C 0.50160(13) 0.75514(6) 0.29563(3) 0.0215(2) Uani 1 1 d . . . . .
C14 C 0.34985(14) 0.76736(7) 0.30361(5) 0.0363(3) Uani 1 1 d . . . . .
H14A H 0.330404 0.816393 0.302702 0.054 Uiso 1 1 calc R U . . .
H14B H 0.328188 0.749938 0.327227 0.054 Uiso 1 1 calc R U . . .
H14C H 0.292741 0.743672 0.286083 0.054 Uiso 1 1 calc R U . . .
C15 C 0.58956(15) 0.78742(7) 0.32431(4) 0.0328(3) Uani 1 1 d . . . . .
H15A H 0.574703 0.836865 0.324402 0.049 Uiso 1 1 calc R U . . .
H15B H 0.687602 0.777739 0.319764 0.049 Uiso 1 1 calc R U . . .
H15C H 0.563207 0.768501 0.347299 0.049 Uiso 1 1 calc R U . . .
C16 C 0.5364(3) 0.77950(9) 0.25887(4) 0.0588(6) Uani 1 1 d . . . . .
H16A H 0.507649 0.827173 0.256219 0.088 Uiso 1 1 calc R U . . .
H16B H 0.487466 0.751298 0.241514 0.088 Uiso 1 1 calc R U . . .
H16C H 0.636525 0.775838 0.255013 0.088 Uiso 1 1 calc R U . . .
C17 C 0.42538(12) 0.25242(6) 0.37715(3) 0.0216(2) Uani 1 1 d . . . . .
H17 H 0.336172 0.226484 0.376404 0.026 Uiso 1 1 calc R U . . .
C18 C 0.51629(11) 0.22171(6) 0.40657(3) 0.0169(2) Uani 1 1 d . . . . .
C19 C 0.43592(12) 0.22092(6) 0.44111(3) 0.0218(2) Uani 1 1 d . . . . .
H19A H 0.420890 0.267843 0.449154 0.033 Uiso 1 1 calc R U . . .
H19B H 0.488851 0.195838 0.458970 0.033 Uiso 1 1 calc R U . . .
H19C H 0.346213 0.198553 0.437451 0.033 Uiso 1 1 calc R U . . .
C20 C 0.66615(11) 0.25285(5) 0.40696(3) 0.0155(2) Uani 1 1 d . . . . .
H20 H 0.669846 0.289242 0.388481 0.019 Uiso 1 1 calc R U . . .
C21 C 0.67173(11) 0.13901(6) 0.38854(3) 0.0173(2) Uani 1 1 d . . . . .
C22 C 0.71955(11) 0.28453(5) 0.44227(3) 0.0160(2) Uani 1 1 d . . . . .
H22 H 0.657598 0.268512 0.461747 0.019 Uiso 1 1 calc R U . . .
C23 C 0.70872(13) 0.36263(6) 0.44022(3) 0.0213(2) Uani 1 1 d . . . . .
H23A H 0.615805 0.375444 0.431326 0.026 Uiso 1 1 calc R U . . .
H23B H 0.719507 0.382153 0.464166 0.026 Uiso 1 1 calc R U . . .
C24 C 0.81970(14) 0.39243(6) 0.41585(3) 0.0250(2) Uani 1 1 d . . . . .
H24A H 0.808879 0.373106 0.391865 0.030 Uiso 1 1 calc R U . . .
H24B H 0.807702 0.442479 0.414241 0.030 Uiso 1 1 calc R U . . .
C25 C 0.96413(14) 0.37632(6) 0.42972(4) 0.0271(3) Uani 1 1 d . . . . .
H25A H 1.031158 0.379800 0.410017 0.033 Uiso 1 1 calc R U . . .
H25B H 0.989880 0.410936 0.447586 0.033 Uiso 1 1 calc R U . . .
C26 C 0.97580(12) 0.30689(6) 0.44597(3) 0.0208(2) Uani 1 1 d . . . . .
C27 C 0.86700(11) 0.26402(6) 0.45136(3) 0.0171(2) Uani 1 1 d . . . . .
C28 C 0.89519(12) 0.19769(6) 0.46748(3) 0.0182(2) Uani 1 1 d . . . . .
C29 C 0.79424(13) 0.08596(6) 0.48164(3) 0.0210(2) Uani 1 1 d . . . . .
C30 C 0.64671(14) 0.06013(6) 0.47727(4) 0.0265(3) Uani 1 1 d . . . . .
H30A H 0.640488 0.013191 0.486019 0.040 Uiso 1 1 calc R U . . .
H30B H 0.621171 0.061267 0.452233 0.040 Uiso 1 1 calc R U . . .
H30C H 0.583336 0.089278 0.490727 0.040 Uiso 1 1 calc R U . . .
C31 C 0.89299(14) 0.04668(6) 0.45782(4) 0.0271(3) Uani 1 1 d . . . . .
H31A H 0.892051 -0.001667 0.464376 0.041 Uiso 1 1 calc R U . . .
H31B H 0.987022 0.064845 0.460542 0.041 Uiso 1 1 calc R U . . .
H31C H 0.863517 0.051576 0.433188 0.041 Uiso 1 1 calc R U . . .
C32 C 0.83716(14) 0.08406(7) 0.52030(3) 0.0265(3) Uani 1 1 d . . . . .
H32A H 0.831947 0.037071 0.529023 0.040 Uiso 1 1 calc R U . . .
H32B H 0.774752 0.113050 0.534140 0.040 Uiso 1 1 calc R U . . .
H32C H 0.932406 0.100837 0.522626 0.040 Uiso 1 1 calc R U . . .

loop_
_atom_site_aniso_label
_atom_site_aniso_U_11
_atom_site_aniso_U_22
_atom_site_aniso_U_33
_atom_site_aniso_U_23
_atom_site_aniso_U_13
_atom_site_aniso_U_12
Cl1 0.02365(15) 0.01782(14) 0.04535(19) -0.00348(12) -0.00484(12) -0.00555(11)
Cl2 0.03428(17) 0.03190(16) 0.02590(15) 0.00561(12) 0.00364(12) -0.00802(13)
Cl3 0.02945(16) 0.03302(16) 0.02012(14) 0.00072(11) -0.00457(11) -0.00440(12)
Cl4 0.02707(15) 0.02174(14) 0.03922(18) 0.00229(12) -0.00604(12) 0.00663(11)
O1 0.0141(4) 0.0154(4) 0.0242(4) -0.0040(3) -0.0009(3) -0.0009(3)
O2 0.0195(4) 0.0230(4) 0.0255(4) -0.0085(3) 0.0000(3) -0.0028(3)
O3 0.0149(4) 0.0315(5) 0.0407(5) -0.0039(4) 0.0053(4) -0.0021(4)
O4 0.0245(4) 0.0230(4) 0.0428(5) -0.0003(4) 0.0129(4) -0.0040(4)
O5 0.0201(4) 0.0154(4) 0.0240(4) 0.0000(3) -0.0001(3) 0.0008(3)
O6 0.0150(4) 0.0149(4) 0.0266(4) -0.0030(3) 0.0018(3) -0.0010(3)
O7 0.0215(4) 0.0181(4) 0.0266(4) -0.0064(3) 0.0026(3) 0.0004(3)
O8 0.0159(4) 0.0292(5) 0.0412(5) -0.0035(4) -0.0047(4) -0.0042(4)
O9 0.0197(4) 0.0241(4) 0.0289(4) -0.0005(3) -0.0067(3) 0.0024(3)
O10 0.0191(4) 0.0153(4) 0.0231(4) 0.0023(3) -0.0016(3) 0.0000(3)
N1 0.0132(4) 0.0178(4) 0.0198(4) -0.0043(3) 0.0016(3) 0.0002(4)
N2 0.0137(4) 0.0193(4) 0.0186(4) -0.0032(4) -0.0029(3) -0.0001(4)
C1 0.0182(5) 0.0185(5) 0.0288(6) -0.0016(4) 0.0015(4) -0.0032(4)
C2 0.0147(5) 0.0155(5) 0.0209(5) -0.0027(4) -0.0009(4) -0.0014(4)
C3 0.0169(5) 0.0248(6) 0.0257(6) -0.0009(5) -0.0057(4) 0.0015(5)
C4 0.0139(5) 0.0157(5) 0.0188(5) -0.0014(4) -0.0019(4) -0.0008(4)
C5 0.0150(5) 0.0183(5) 0.0174(5) 0.0002(4) 0.0013(4) -0.0028(4)
C6 0.0149(5) 0.0185(5) 0.0189(5) -0.0038(4) -0.0007(4) -0.0002(4)
C7 0.0227(6) 0.0210(5) 0.0304(6) -0.0102(5) 0.0015(5) -0.0027(5)
C8 0.0241(6) 0.0180(5) 0.0454(8) -0.0027(5) 0.0038(5) 0.0030(5)
C9 0.0209(6) 0.0238(6) 0.0527(9) -0.0019(6) 0.0049(6) 0.0058(5)
C10 0.0174(5) 0.0243(6) 0.0249(6) -0.0029(4) 0.0012(4) -0.0005(4)
C11 0.0169(5) 0.0183(5) 0.0178(5) -0.0021(4) 0.0004(4) -0.0007(4)
C12 0.0208(5) 0.0213(5) 0.0175(5) -0.0006(4) 0.0033(4) -0.0006(4)
C13 0.0255(6) 0.0151(5) 0.0241(6) 0.0030(4) 0.0001(4) 0.0006(4)
C14 0.0244(6) 0.0187(6) 0.0658(10) 0.0001(6) -0.0083(6) 0.0036(5)
C15 0.0288(7) 0.0192(6) 0.0503(8) -0.0040(5) -0.0124(6) 0.0002(5)
C16 0.1079(17) 0.0353(8) 0.0331(8) 0.0167(7) 0.0237(10) 0.0204(10)
C17 0.0181(5) 0.0211(5) 0.0255(6) 0.0002(4) -0.0031(4) -0.0002(4)
C18 0.0152(5) 0.0147(5) 0.0208(5) -0.0013(4) -0.0002(4) 0.0007(4)
C19 0.0170(5) 0.0235(5) 0.0251(6) -0.0015(4) 0.0046(4) -0.0001(4)
C20 0.0134(4) 0.0151(5) 0.0179(5) -0.0008(4) 0.0004(4) 0.0004(4)
C21 0.0157(5) 0.0192(5) 0.0169(5) -0.0012(4) 0.0007(4) 0.0000(4)
C22 0.0154(5) 0.0147(5) 0.0179(5) -0.0022(4) 0.0001(4) 0.0003(4)
C23 0.0235(6) 0.0155(5) 0.0251(6) -0.0036(4) -0.0010(5) 0.0029(4)
C24 0.0299(6) 0.0157(5) 0.0294(6) 0.0007(4) -0.0017(5) -0.0031(5)
C25 0.0259(6) 0.0199(5) 0.0355(7) 0.0003(5) -0.0004(5) -0.0083(5)
C26 0.0188(5) 0.0201(5) 0.0236(5) -0.0046(4) -0.0011(4) -0.0019(4)
C27 0.0171(5) 0.0163(5) 0.0179(5) -0.0037(4) -0.0015(4) 0.0001(4)
C28 0.0186(5) 0.0182(5) 0.0179(5) -0.0033(4) -0.0011(4) 0.0002(4)
C29 0.0248(6) 0.0145(5) 0.0235(5) 0.0030(4) 0.0000(4) 0.0022(4)
C30 0.0275(6) 0.0207(5) 0.0314(6) 0.0052(5) 0.0003(5) -0.0036(5)
C31 0.0317(7) 0.0196(5) 0.0299(6) -0.0023(5) 0.0025(5) 0.0031(5)
C32 0.0310(6) 0.0252(6) 0.0234(6) 0.0046(5) -0.0004(5) 0.0061(5)

loop_
_atom_type_symbol
_atom_type_description
_atom_type_scat_dispersion_real
_atom_type_scat_dispersion_imag
_atom_type_scat_source
C C 0.0033 0.0016 'International Tables Vol C Tables 4.2.6.8 and 6.1.1.4'
H H 0.0000 0.0000 'International Tables Vol C Tables 4.2.6.8 and 6.1.1.4'
N N 0.0061 0.0033 'International Tables Vol C Tables 4.2.6.8 and 6.1.1.4'
O O 0.0106 0.0060 'International Tables Vol C Tables 4.2.6.8 and 6.1.1.4'
Cl Cl 0.1484 0.1585 'International Tables Vol C Tables 4.2.6.8 and 6.1.1.4'

loop_
_geom_angle_atom_site_label_1
_geom_angle_atom_site_label_2
_geom_angle_atom_site_label_3
_geom_angle
_geom_angle_site_symmetry_1
_geom_angle_site_symmetry_3
_geom_angle_publ_flag
C5 O1 C2 110.10(8) . . ?
C12 O5 C13 120.89(9) . . ?
C21 O6 C18 109.94(8) . . ?
C28 O10 C29 120.98(9) . . ?
C21 N1 C20 114.32(9) . . ?
C21 N1 H1 122.8 . . ?
C20 N1 H1 122.8 . . ?
C5 N2 C4 113.65(9) . . ?
C5 N2 H2 123.2 . . ?
C4 N2 H2 123.2 . . ?
C2 C1 Cl2 112.45(8) . . ?
C2 C1 Cl1 110.27(8) . . ?
Cl2 C1 Cl1 108.99(6) . . ?
C2 C1 H1A 108.3 . . ?
Cl2 C1 H1A 108.3 . . ?
Cl1 C1 H1A 108.3 . . ?
O1 C2 C3 107.27(9) . . ?
O1 C2 C1 104.62(9) . . ?
C3 C2 C1 108.84(9) . . ?
O1 C2 C4 104.50(8) . . ?
C3 C2 C4 117.42(9) . . ?
C1 C2 C4 113.14(9) . . ?
C2 C3 H3A 109.5 . . ?
C2 C3 H3B 109.5 . . ?
H3A C3 H3B 109.5 . . ?
C2 C3 H3C 109.5 . . ?
H3A C3 H3C 109.5 . . ?
H3B C3 H3C 109.5 . . ?
N2 C4 C6 114.05(9) . . ?
N2 C4 C2 100.61(8) . . ?
C6 C4 C2 116.83(9) . . ?
N2 C4 H4 108.3 . . ?
C6 C4 H4 108.3 . . ?
C2 C4 H4 108.3 . . ?
O2 C5 N2 129.37(11) . . ?
O2 C5 O1 120.62(10) . . ?
N2 C5 O1 110.01(9) . . ?
C11 C6 C7 110.29(9) . . ?
C11 C6 C4 114.23(9) . . ?
C7 C6 C4 109.09(9) . . ?
C11 C6 H6 107.7 . . ?
C7 C6 H6 107.7 . . ?
C4 C6 H6 107.7 . . ?
C8 C7 C6 110.72(10) . . ?
C8 C7 H7A 109.5 . . ?
C6 C7 H7A 109.5 . . ?
C8 C7 H7B 109.5 . . ?
C6 C7 H7B 109.5 . . ?
H7A C7 H7B 108.1 . . ?
C9 C8 C7 109.72(11) . . ?
C9 C8 H8A 109.7 . . ?
C7 C8 H8A 109.7 . . ?
C9 C8 H8B 109.7 . . ?
C7 C8 H8B 109.7 . . ?
H8A C8 H8B 108.2 . . ?
C10 C9 C8 113.19(10) . . ?
C10 C9 H9A 108.9 . . ?
C8 C9 H9A 108.9 . . ?
C10 C9 H9B 108.9 . . ?
C8 C9 H9B 108.9 . . ?
H9A C9 H9B 107.8 . . ?
O3 C10 C11 123.72(11) . . ?
O3 C10 C9 111.99(10) . . ?
C11 C10 C9 124.29(11) . . ?
C10 C11 C12 117.47(10) . . ?
C10 C11 C6 121.32(10) . . ?
C12 C11 C6 121.10(10) . . ?
O4 C12 O5 122.61(11) . . ?
O4 C12 C11 123.26(11) . . ?
O5 C12 C11 114.13(10) . . ?
O5 C13 C16 109.52(11) . . ?
O5 C13 C14 102.54(9) . . ?
C16 C13 C14 110.42(14) . . ?
O5 C13 C15 110.54(10) . . ?
C16 C13 C15 113.85(14) . . ?
C14 C13 C15 109.39(12) . . ?
C13 C14 H14A 109.5 . . ?
C13 C14 H14B 109.5 . . ?
H14A C14 H14B 109.5 . . ?
C13 C14 H14C 109.5 . . ?
H14A C14 H14C 109.5 . . ?
H14B C14 H14C 109.5 . . ?
C13 C15 H15A 109.5 . . ?
C13 C15 H15B 109.5 . . ?
H15A C15 H15B 109.5 . . ?
C13 C15 H15C 109.5 . . ?
H15A C15 H15C 109.5 . . ?
H15B C15 H15C 109.5 . . ?
C13 C16 H16A 109.5 . . ?
C13 C16 H16B 109.5 . . ?
H16A C16 H16B 109.5 . . ?
C13 C16 H16C 109.5 . . ?
H16A C16 H16C 109.5 . . ?
H16B C16 H16C 109.5 . . ?
C18 C17 Cl4 111.33(8) . . ?
C18 C17 Cl3 111.36(8) . . ?
Cl4 C17 Cl3 109.53(6) . . ?
C18 C17 H17 108.2 . . ?
Cl4 C17 H17 108.2 . . ?
Cl3 C17 H17 108.2 . . ?
O6 C18 C19 106.72(9) . . ?
O6 C18 C17 104.45(9) . . ?
C19 C18 C17 109.63(9) . . ?
O6 C18 C20 104.86(8) . . ?
C19 C18 C20 117.76(9) . . ?
C17 C18 C20 112.28(9) . . ?
C18 C19 H19A 109.5 . . ?
C18 C19 H19B 109.5 . . ?
H19A C19 H19B 109.5 . . ?
C18 C19 H19C 109.5 . . ?
H19A C19 H19C 109.5 . . ?
H19B C19 H19C 109.5 . . ?
N1 C20 C22 114.83(9) . . ?
N1 C20 C18 100.54(8) . . ?
C22 C20 C18 117.79(9) . . ?
N1 C20 H20 107.7 . . ?
C22 C20 H20 107.7 . . ?
C18 C20 H20 107.7 . . ?
O7 C21 N1 129.20(11) . . ?
O7 C21 O6 120.62(10) . . ?
N1 C21 O6 110.17(9) . . ?
C27 C22 C23 109.83(9) . . ?
C27 C22 C20 113.45(9) . . ?
C23 C22 C20 109.29(9) . . ?
C27 C22 H22 108.0 . . ?
C23 C22 H22 108.0 . . ?
C20 C22 H22 108.0 . . ?
C24 C23 C22 111.31(9) . . ?
C24 C23 H23A 109.4 . . ?
C22 C23 H23A 109.4 . . ?
C24 C23 H23B 109.4 . . ?
C22 C23 H23B 109.4 . . ?
H23A C23 H23B 108.0 . . ?
C25 C24 C23 110.69(10) . . ?
C25 C24 H24A 109.5 . . ?
C23 C24 H24A 109.5 . . ?
C25 C24 H24B 109.5 . . ?
C23 C24 H24B 109.5 . . ?
H24A C24 H24B 108.1 . . ?
C26 C25 C24 113.52(10) . . ?
C26 C25 H25A 108.9 . . ?
C24 C25 H25A 108.9 . . ?
C26 C25 H25B 108.9 . . ?
C24 C25 H25B 108.9 . . ?
H25A C25 H25B 107.7 . . ?
O8 C26 C27 123.17(11) . . ?
O8 C26 C25 112.41(10) . . ?
C27 C26 C25 124.41(11) . . ?
C26 C27 C28 117.95(10) . . ?
C26 C27 C22 121.71(10) . . ?
C28 C27 C22 120.31(10) . . ?
O9 C28 O10 123.05(10) . . ?
O9 C28 C27 123.74(10) . . ?
O10 C28 C27 113.21(10) . . ?
O10 C29 C30 102.37(9) . . ?
O10 C29 C31 109.81(9) . . ?
C30 C29 C31 110.69(10) . . ?
O10 C29 C32 110.07(9) . . ?
C30 C29 C32 110.58(10) . . ?
C31 C29 C32 112.82(10) . . ?
C29 C30 H30A 109.5 . . ?
C29 C30 H30B 109.5 . . ?
H30A C30 H30B 109.5 . . ?
C29 C30 H30C 109.5 . . ?
H30A C30 H30C 109.5 . . ?
H30B C30 H30C 109.5 . . ?
C29 C31 H31A 109.5 . . ?
C29 C31 H31B 109.5 . . ?
H31A C31 H31B 109.5 . . ?
C29 C31 H31C 109.5 . . ?
H31A C31 H31C 109.5 . . ?
H31B C31 H31C 109.5 . . ?
C29 C32 H32A 109.5 . . ?
C29 C32 H32B 109.5 . . ?
H32A C32 H32B 109.5 . . ?
C29 C32 H32C 109.5 . . ?
H32A C32 H32C 109.5 . . ?
H32B C32 H32C 109.5 . . ?

loop_
_geom_bond_atom_site_label_1
_geom_bond_atom_site_label_2
_geom_bond_distance
_geom_bond_site_symmetry_2
_geom_bond_publ_flag
Cl1 C1 1.7827(12) . ?
Cl2 C1 1.7765(13) . ?
Cl3 C17 1.7790(13) . ?
Cl4 C17 1.7778(12) . ?
O1 C5 1.3639(13) . ?
O1 C2 1.4501(13) . ?
O2 C5 1.2171(14) . ?
O3 C10 1.3407(15) . ?
O4 C12 1.2353(15) . ?
O5 C12 1.3361(14) . ?
O5 C13 1.4949(13) . ?
O6 C21 1.3654(13) . ?
O6 C18 1.4572(13) . ?
O7 C21 1.2239(14) . ?
O8 C26 1.3423(15) . ?
O9 C28 1.2373(14) . ?
O10 C28 1.3373(14) . ?
O10 C29 1.4845(13) . ?
N1 C21 1.3308(15) . ?
N1 C20 1.4521(14) . ?
N1 H1 0.8800 . ?
N2 C5 1.3356(15) . ?
N2 C4 1.4502(14) . ?
N2 H2 0.8800 . ?
C1 C2 1.5426(16) . ?
C1 H1A 1.0000 . ?
C2 C3 1.5180(16) . ?
C2 C4 1.5669(15) . ?
C3 H3A 0.9800 . ?
C3 H3B 0.9800 . ?
C3 H3C 0.9800 . ?
C4 C6 1.5658(15) . ?
C4 H4 1.0000 . ?
C6 C11 1.5190(15) . ?
C6 C7 1.5367(16) . ?
C6 H6 1.0000 . ?
C7 C8 1.5235(18) . ?
C7 H7A 0.9900 . ?
C7 H7B 0.9900 . ?
C8 C9 1.5226(18) . ?
C8 H8A 0.9900 . ?
C8 H8B 0.9900 . ?
C9 C10 1.4975(18) . ?
C9 H9A 0.9900 . ?
C9 H9B 0.9900 . ?
C10 C11 1.3598(16) . ?
C11 C12 1.4648(16) . ?
C13 C16 1.5099(19) . ?
C13 C14 1.5140(18) . ?
C13 C15 1.5169(18) . ?
C14 H14A 0.9800 . ?
C14 H14B 0.9800 . ?
C14 H14C 0.9800 . ?
C15 H15A 0.9800 . ?
C15 H15B 0.9800 . ?
C15 H15C 0.9800 . ?
C16 H16A 0.9800 . ?
C16 H16B 0.9800 . ?
C16 H16C 0.9800 . ?
C17 C18 1.5407(16) . ?
C17 H17 1.0000 . ?
C18 C19 1.5208(16) . ?
C18 C20 1.5695(15) . ?
C19 H19A 0.9800 . ?
C19 H19B 0.9800 . ?
C19 H19C 0.9800 . ?
C20 C22 1.5624(15) . ?
C20 H20 1.0000 . ?
C22 C27 1.5178(15) . ?
C22 C23 1.5367(15) . ?
C22 H22 1.0000 . ?
C23 C24 1.5296(17) . ?
C23 H23A 0.9900 . ?
C23 H23B 0.9900 . ?
C24 C25 1.5224(18) . ?
C24 H24A 0.9900 . ?
C24 H24B 0.9900 . ?
C25 C26 1.4980(17) . ?
C25 H25A 0.9900 . ?
C25 H25B 0.9900 . ?
C26 C27 1.3602(16) . ?
C27 C28 1.4621(16) . ?
C29 C30 1.5198(17) . ?
C29 C31 1.5215(17) . ?
C29 C32 1.5224(17) . ?
C30 H30A 0.9800 . ?
C30 H30B 0.9800 . ?
C30 H30C 0.9800 . ?
C31 H31A 0.9800 . ?
C31 H31B 0.9800 . ?
C31 H31C 0.9800 . ?
C32 H32A 0.9800 . ?
C32 H32B 0.9800 . ?
C32 H32C 0.9800 . ?
